data_4507645
loop_
_publ_author_name
'Patra, Ranjan'
'Titi, Hatem M.'
'Goldberg, Israel'

_publ_section_title
;
 Crystal Engineering of Molecular Networks: Tailoring Hydrogen-Bonding
 Self-Assembly of Tin-Tetrapyridylporphyrins with Multidentate Carboxylic
 Acids As Axial Ligands
;
_journal_issue 3
_journal_name_full 'Crystal Growth &amp; Design'
_journal_page_first 1342
_journal_paper_doi 10.1021/cg400007y
_journal_volume 13
_journal_year 2013
_chemical_formula_moiety 'C56 H34 N8 O10 Sn, 2(C4 H9 N O)'
_chemical_formula_sum 'C64 H52 N10 O12 Sn'
_chemical_formula_weight 1271.85
_chemical_name_systematic
; 
 ? 
;
_space_group_IT_number 2
_symmetry_cell_setting triclinic
_symmetry_space_group_name_Hall '-P 1'
_symmetry_space_group_name_H-M 'P -1'
_atom_sites_solution_hydrogens geom
_atom_sites_solution_primary direct
_atom_sites_solution_secondary difmap
_audit_creation_method SHELXL-97
_cell_angle_alpha 88.890(2)
_cell_angle_beta 83.534(2)
_cell_angle_gamma 80.719(3)
_cell_formula_units_Z 1
_cell_length_a 9.7664(6)
_cell_length_b 10.2018(6)
_cell_length_c 14.8809(12)
_cell_measurement_reflns_used 5203
_cell_measurement_temperature 110(2)
_cell_measurement_theta_max 25.05
_cell_measurement_theta_min 2.45
_cell_volume 1453.94(17)
_computing_cell_refinement Denzo
_computing_data_collection 'Collect, Nonius B.V.'
_computing_data_reduction 'Denzo & Scalepack'
_computing_structure_refinement 'SHELXL-97 (Sheldrick, 1997)'
_computing_structure_solution SIR-97
_diffrn_ambient_temperature 110(2)
_diffrn_detector_area_resol_mean 12.8
_diffrn_measured_fraction_theta_full 0.991
_diffrn_measured_fraction_theta_max 0.991
_diffrn_measurement_device_type 'Nonius KappaCCD'
_diffrn_measurement_method '1 deg. \f and \w scans'
_diffrn_radiation_monochromator graphite
_diffrn_radiation_source 'fine-focus sealed tube'
_diffrn_radiation_type MoK\a
_diffrn_radiation_wavelength 0.71073
_diffrn_reflns_av_R_equivalents 0.0640
_diffrn_reflns_av_sigmaI/netI 0.0481
_diffrn_reflns_limit_h_max 11
_diffrn_reflns_limit_h_min 0
_diffrn_reflns_limit_k_max 12
_diffrn_reflns_limit_k_min -11
_diffrn_reflns_limit_l_max 17
_diffrn_reflns_limit_l_min -17
_diffrn_reflns_number 15523
_diffrn_reflns_theta_full 25.05
_diffrn_reflns_theta_max 25.05
_diffrn_reflns_theta_min 2.45
_diffrn_standards_number 0
_exptl_absorpt_coefficient_mu 0.513
_exptl_absorpt_correction_T_max 0.9043
_exptl_absorpt_correction_T_min 0.8824
_exptl_absorpt_correction_type multi-scan
_exptl_absorpt_process_details 'Blessing, 1995'
_exptl_crystal_colour red
_exptl_crystal_density_diffrn 1.453
_exptl_crystal_density_method 'not measured'
_exptl_crystal_description prism
_exptl_crystal_F_000 652
_exptl_crystal_size_max 0.25
_exptl_crystal_size_mid 0.20
_exptl_crystal_size_min 0.20
_platon_squeeze_details
;
;
_refine_diff_density_max 2.255
_refine_diff_density_min -0.794
_refine_diff_density_rms 0.135
_refine_ls_extinction_coef 0.012(3)
_refine_ls_extinction_expression Fc^*^=kFc[1+0.001xFc^2^\l^3^/sin(2\q)]^-1/4^
_refine_ls_extinction_method SHELXL
_refine_ls_goodness_of_fit_ref 1.045
_refine_ls_hydrogen_treatment constr
_refine_ls_matrix_type full
_refine_ls_number_parameters 400
_refine_ls_number_reflns 5115
_refine_ls_number_restraints 0
_refine_ls_restrained_S_all 1.045
_refine_ls_R_factor_all 0.0783
_refine_ls_R_factor_gt 0.0737
_refine_ls_shift/su_max 0.011
_refine_ls_shift/su_mean 0.000
_refine_ls_structure_factor_coef Fsqd
_refine_ls_weighting_details 'calc w=1/[\s^2^(Fo^2^)+(0.0929P)^2^+9.2281P] where P=(Fo^2^+2Fc^2^)/3'
_refine_ls_weighting_scheme calc
_refine_ls_wR_factor_gt 0.1819
_refine_ls_wR_factor_ref 0.1863
_reflns_number_gt 4827
_reflns_number_total 5115
_reflns_threshold_expression >2sigma(I)
_cod_data_source_file cg400007y_si_001.cif
_cod_data_source_block 1
_cod_database_code 4507645

loop_
_symmetry_equiv_pos_as_xyz
'x, y, z'
'-x, -y, -z'

loop_
_atom_site_label
_atom_site_type_symbol
_atom_site_fract_x
_atom_site_fract_y
_atom_site_fract_z
_atom_site_U_iso_or_equiv
_atom_site_adp_type
_atom_site_occupancy
_atom_site_symmetry_multiplicity
_atom_site_calc_flag
_atom_site_refinement_flags
Sn1 Sn 0.5000 0.5000 0.0000 0.0217(2) Uani 1 2 d S
C2 C 0.5813(6) 0.6642(6) -0.1700(4) 0.0249(11) Uani 1 1 d .
C3 C 0.6480(6) 0.7782(6) -0.1955(4) 0.0262(12) Uani 1 1 d .
H3 H 0.6626 0.8124 -0.2550 0.031 Uiso 1 1 calc R
C4 C 0.6856(6) 0.8276(6) -0.1208(4) 0.0270(12) Uani 1 1 d .
H4 H 0.7317 0.9023 -0.1181 0.032 Uiso 1 1 calc R
C5 C 0.6433(5) 0.7466(5) -0.0451(4) 0.0234(11) Uani 1 1 d .
C6 C 0.6663(6) 0.7618(5) 0.0455(4) 0.0247(11) Uani 1 1 d .
C7 C 0.6275(6) 0.6830(6) 0.1190(4) 0.0254(11) Uani 1 1 d .
C8 C 0.6385(6) 0.7083(6) 0.2124(4) 0.0309(13) Uani 1 1 d .
H8 H 0.6781 0.7788 0.2345 0.037 Uiso 1 1 calc R
C9 C 0.5832(6) 0.6153(6) 0.2632(4) 0.0295(12) Uani 1 1 d .
H9 H 0.5758 0.6089 0.3272 0.035 Uiso 1 1 calc R
C10 C 0.5373(6) 0.5274(6) 0.2027(3) 0.0249(11) Uani 1 1 d .
C11 C 0.4697(6) 0.4180(5) 0.2284(3) 0.0240(11) Uani 1 1 d .
N12 N 0.5777(5) 0.6507(4) -0.0778(3) 0.0227(9) Uani 1 1 d .
N13 N 0.5670(5) 0.5700(5) 0.1154(3) 0.0244(10) Uani 1 1 d .
C14 C 0.7399(6) 0.8737(6) 0.0657(4) 0.0259(12) Uani 1 1 d .
C15 C 0.6737(6) 1.0043(6) 0.0660(4) 0.0334(13) Uani 1 1 d .
H15 H 0.5792 1.0249 0.0537 0.040 Uiso 1 1 calc R
C16 C 0.7460(7) 1.1045(6) 0.0842(4) 0.0358(14) Uani 1 1 d .
H16 H 0.6985 1.1935 0.0852 0.043 Uiso 1 1 calc R
N17 N 0.8792(6) 1.0825(5) 0.1005(4) 0.0364(12) Uani 1 1 d .
C18 C 0.9432(7) 0.9553(7) 0.1018(5) 0.0404(15) Uani 1 1 d .
H18 H 1.0374 0.9376 0.1148 0.049 Uiso 1 1 calc R
C19 C 0.8775(6) 0.8495(6) 0.0850(4) 0.0342(13) Uani 1 1 d .
H19 H 0.9260 0.7611 0.0866 0.041 Uiso 1 1 calc R
C20 C 0.4466(6) 0.3901(5) 0.3277(4) 0.0268(12) Uani 1 1 d .
C21 C 0.3122(7) 0.4057(6) 0.3720(4) 0.0347(14) Uani 1 1 d .
H21 H 0.2337 0.4324 0.3397 0.042 Uiso 1 1 calc R
C22 C 0.2945(8) 0.3815(7) 0.4647(4) 0.0419(16) Uani 1 1 d .
H22 H 0.2021 0.3919 0.4945 0.050 Uiso 1 1 calc R
N23 N 0.4001(7) 0.3445(6) 0.5136(3) 0.0427(14) Uani 1 1 d .
C24 C 0.5288(8) 0.3307(7) 0.4707(4) 0.0397(15) Uani 1 1 d .
H24 H 0.6051 0.3052 0.5050 0.048 Uiso 1 1 calc R
C25 C 0.5581(7) 0.3518(6) 0.3778(4) 0.0343(14) Uani 1 1 d .
H25 H 0.6516 0.3402 0.3497 0.041 Uiso 1 1 calc R
O26 O 0.6926(4) 0.3805(4) -0.0270(3) 0.0375(8) Uani 1 1 d .
O27 O 0.6928(7) 0.2065(6) -0.1199(4) 0.0668(16) Uani 1 1 d .
C28 C 0.7347(9) 0.3121(8) -0.1039(6) 0.055(2) Uani 1 1 d .
C29 C 0.8371(8) 0.3541(8) -0.1669(5) 0.052(2) Uani 1 1 d .
C30 C 0.8888(7) 0.3053(8) -0.2479(5) 0.0467(17) Uani 1 1 d .
H30 H 0.8494 0.2315 -0.2650 0.056 Uiso 1 1 calc R
C31 C 0.9873(10) 0.3414(9) -0.3106(6) 0.061(2) Uani 1 1 d .
C32 C 1.0474(9) 0.4468(8) -0.2848(6) 0.060(2) Uani 1 1 d .
H32 H 1.1190 0.4773 -0.3243 0.072 Uiso 1 1 calc R
C33 C 1.0023(8) 0.5114(7) -0.1978(7) 0.057(2) Uani 1 1 d .
C34 C 0.9022(9) 0.4710(8) -0.1395(8) 0.067(3) Uani 1 1 d .
H34 H 0.8731 0.5139 -0.0829 0.081 Uiso 1 1 calc R
C35 C 1.0682(7) 0.6268(7) -0.1779(6) 0.0453(17) Uani 1 1 d .
O36 O 1.1668(6) 0.6537(6) -0.2270(4) 0.0562(14) Uani 1 1 d .
O37 O 1.0110(5) 0.6971(5) -0.1064(4) 0.0466(12) Uani 1 1 d .
H37 H 1.0509 0.7635 -0.1027 0.070 Uiso 1 1 calc R
O38 O 1.0243(7) 0.2841(6) -0.3919(4) 0.0650(16) Uani 1 1 d .
H38 H 0.9639 0.2386 -0.4032 0.098 Uiso 1 1 calc R
O39 O 0.8598(8) 0.1356(8) 0.5504(5) 0.088(2) Uani 1 1 d .
C40 C 0.8745(16) 0.1181(14) 0.4631(10) 0.107(5) Uani 1 1 d .
C41 C 0.9764(13) 0.1857(14) 0.4049(7) 0.096(4) Uani 1 1 d .
H41A H 1.0253 0.1246 0.3574 0.144 Uiso 1 1 calc R
H41B H 1.0442 0.2123 0.4418 0.144 Uiso 1 1 calc R
H41C H 0.9267 0.2646 0.3771 0.144 Uiso 1 1 calc R
N42 N 0.8015(12) 0.0502(10) 0.4226(7) 0.094(3) Uani 1 1 d .
C43 C 0.7020(17) -0.0164(15) 0.4788(15) 0.171(9) Uani 1 1 d .
H43A H 0.7324 -0.0315 0.5392 0.256 Uiso 1 1 calc R
H43B H 0.6967 -0.1018 0.4515 0.256 Uiso 1 1 calc R
H43C H 0.6098 0.0393 0.4836 0.256 Uiso 1 1 calc R
C44 C 0.8074(18) 0.0319(14) 0.3233(9) 0.123(5) Uani 1 1 d .
H44A H 0.8897 0.0646 0.2930 0.185 Uiso 1 1 calc R
H44B H 0.7230 0.0818 0.3016 0.185 Uiso 1 1 calc R
H44C H 0.8133 -0.0626 0.3099 0.185 Uiso 1 1 calc R

loop_
_atom_site_aniso_label
_atom_site_aniso_U_11
_atom_site_aniso_U_22
_atom_site_aniso_U_33
_atom_site_aniso_U_23
_atom_site_aniso_U_13
_atom_site_aniso_U_12
Sn1 0.0257(3) 0.0227(3) 0.0171(3) 0.00287(19) -0.00169(19) -0.0063(2)
C2 0.027(3) 0.028(3) 0.019(3) 0.004(2) -0.002(2) -0.003(2)
C3 0.034(3) 0.028(3) 0.018(3) 0.009(2) -0.003(2) -0.010(2)
C4 0.031(3) 0.029(3) 0.023(3) 0.008(2) -0.003(2) -0.009(2)
C5 0.023(3) 0.025(3) 0.022(3) 0.002(2) -0.003(2) -0.004(2)
C6 0.025(3) 0.026(3) 0.023(3) 0.001(2) -0.003(2) -0.003(2)
C7 0.030(3) 0.027(3) 0.021(3) 0.004(2) -0.006(2) -0.008(2)
C8 0.039(3) 0.032(3) 0.025(3) 0.001(2) -0.008(2) -0.013(3)
C9 0.040(3) 0.035(3) 0.016(3) 0.006(2) -0.005(2) -0.010(3)
C10 0.030(3) 0.029(3) 0.016(2) 0.007(2) -0.002(2) -0.005(2)
C11 0.026(3) 0.028(3) 0.018(3) 0.004(2) -0.001(2) -0.002(2)
N12 0.025(2) 0.025(2) 0.018(2) 0.0003(18) -0.0019(18) -0.0044(18)
N13 0.028(2) 0.028(2) 0.019(2) 0.0047(18) -0.0031(18) -0.0086(19)
C14 0.030(3) 0.031(3) 0.018(3) 0.003(2) -0.001(2) -0.009(2)
C15 0.031(3) 0.031(3) 0.039(3) 0.002(3) -0.012(3) 0.000(2)
C16 0.042(4) 0.025(3) 0.041(4) 0.004(3) -0.011(3) -0.004(3)
N17 0.038(3) 0.031(3) 0.041(3) -0.001(2) -0.002(2) -0.010(2)
C18 0.029(3) 0.038(4) 0.056(4) -0.004(3) -0.009(3) -0.009(3)
C19 0.030(3) 0.028(3) 0.046(4) -0.001(3) -0.009(3) -0.004(2)
C20 0.039(3) 0.025(3) 0.018(3) 0.006(2) -0.006(2) -0.009(2)
C21 0.039(3) 0.042(4) 0.025(3) 0.003(3) -0.001(3) -0.012(3)
C22 0.050(4) 0.052(4) 0.026(3) 0.004(3) 0.000(3) -0.019(3)
N23 0.063(4) 0.045(3) 0.021(3) 0.002(2) 0.001(3) -0.018(3)
C24 0.059(4) 0.039(4) 0.024(3) 0.009(3) -0.013(3) -0.013(3)
C25 0.040(3) 0.037(3) 0.026(3) 0.008(2) -0.005(3) -0.008(3)
O26 0.031(2) 0.048(2) 0.034(2) 0.0002(16) -0.0008(16) -0.0084(16)
O27 0.072(4) 0.062(4) 0.068(4) -0.011(3) 0.001(3) -0.022(3)
C28 0.059(5) 0.047(4) 0.062(5) 0.005(4) -0.019(4) -0.010(4)
C29 0.053(4) 0.062(5) 0.031(4) 0.001(3) -0.008(3) 0.025(4)
C30 0.042(4) 0.054(4) 0.040(4) 0.009(3) -0.001(3) 0.001(3)
C31 0.067(5) 0.070(6) 0.043(4) -0.005(4) 0.000(4) -0.007(4)
C32 0.065(5) 0.054(5) 0.066(5) -0.013(4) -0.025(4) -0.007(4)
C33 0.042(4) 0.036(4) 0.098(7) 0.002(4) -0.030(4) -0.002(3)
C34 0.051(5) 0.031(4) 0.122(8) 0.010(4) -0.035(5) 0.001(3)
C35 0.036(4) 0.035(4) 0.066(5) -0.007(3) -0.013(3) -0.003(3)
O36 0.053(3) 0.055(3) 0.057(3) -0.006(3) 0.001(3) -0.003(3)
O37 0.038(3) 0.040(3) 0.064(3) -0.003(2) 0.003(2) -0.017(2)
O38 0.087(4) 0.071(4) 0.038(3) -0.018(3) 0.011(3) -0.025(3)
O39 0.103(6) 0.103(6) 0.058(4) 0.002(4) -0.006(4) -0.020(4)
C40 0.128(11) 0.088(9) 0.102(10) -0.037(8) -0.056(9) 0.030(8)
C41 0.100(9) 0.122(10) 0.058(6) 0.010(6) -0.001(6) 0.000(8)
N42 0.112(8) 0.075(6) 0.083(6) 0.022(5) -0.001(6) 0.011(6)
C43 0.127(13) 0.095(10) 0.26(2) 0.082(13) 0.058(14) 0.014(9)
C44 0.181(16) 0.085(9) 0.098(10) -0.015(7) -0.035(10) 0.011(9)

loop_
_atom_type_symbol
_atom_type_description
_atom_type_scat_dispersion_real
_atom_type_scat_dispersion_imag
_atom_type_scat_source
C C 0.0033 0.0016 'International Tables Vol C Tables 4.2.6.8 and 6.1.1.4'
H H 0.0000 0.0000 'International Tables Vol C Tables 4.2.6.8 and 6.1.1.4'
N N 0.0061 0.0033 'International Tables Vol C Tables 4.2.6.8 and 6.1.1.4'
O O 0.0106 0.0060 'International Tables Vol C Tables 4.2.6.8 and 6.1.1.4'
Sn Sn -0.6537 1.4246 'International Tables Vol C Tables 4.2.6.8 and 6.1.1.4'

loop_
_geom_angle_atom_site_label_1
_geom_angle_atom_site_label_2
_geom_angle_atom_site_label_3
_geom_angle
_geom_angle_site_symmetry_1
_geom_angle_site_symmetry_3
O26 Sn1 O26 180.0 . 2_665
O26 Sn1 N13 89.40(17) . .
O26 Sn1 N13 90.60(17) 2_665 .
O26 Sn1 N13 90.60(17) . 2_665
O26 Sn1 N13 89.40(17) 2_665 2_665
N13 Sn1 N13 180.0 . 2_665
O26 Sn1 N12 89.04(16) . .
O26 Sn1 N12 90.96(16) 2_665 .
N13 Sn1 N12 90.60(17) . .
N13 Sn1 N12 89.40(17) 2_665 .
O26 Sn1 N12 90.96(16) . 2_665
O26 Sn1 N12 89.04(16) 2_665 2_665
N13 Sn1 N12 89.40(17) . 2_665
N13 Sn1 N12 90.60(17) 2_665 2_665
N12 Sn1 N12 179.999(1) . 2_665
N12 C2 C11 126.2(5) . 2_665
N12 C2 C3 107.3(5) . .
C11 C2 C3 126.5(5) 2_665 .
C4 C3 C2 108.4(5) . .
C4 C3 H3 125.8 . .
C2 C3 H3 125.8 . .
C3 C4 C5 107.7(5) . .
C3 C4 H4 126.1 . .
C5 C4 H4 126.1 . .
N12 C5 C6 126.0(5) . .
N12 C5 C4 107.7(5) . .
C6 C5 C4 126.3(5) . .
C7 C6 C5 126.8(5) . .
C7 C6 C14 116.4(5) . .
C5 C6 C14 116.8(5) . .
N13 C7 C6 126.3(5) . .
N13 C7 C8 107.7(5) . .
C6 C7 C8 125.9(5) . .
C9 C8 C7 108.4(5) . .
C9 C8 H8 125.8 . .
C7 C8 H8 125.8 . .
C8 C9 C10 107.4(5) . .
C8 C9 H9 126.3 . .
C10 C9 H9 126.3 . .
N13 C10 C11 125.7(5) . .
N13 C10 C9 108.5(5) . .
C11 C10 C9 125.8(5) . .
C2 C11 C10 126.1(5) 2_665 .
C2 C11 C20 117.2(5) 2_665 .
C10 C11 C20 116.7(5) . .
C2 N12 C5 108.8(4) . .
C2 N12 Sn1 125.9(4) . .
C5 N12 Sn1 125.1(3) . .
C10 N13 C7 107.9(4) . .
C10 N13 Sn1 126.2(4) . .
C7 N13 Sn1 125.0(3) . .
C15 C14 C19 117.8(5) . .
C15 C14 C6 121.4(5) . .
C19 C14 C6 120.8(5) . .
C16 C15 C14 119.5(6) . .
C16 C15 H15 120.3 . .
C14 C15 H15 120.3 . .
N17 C16 C15 123.2(6) . .
N17 C16 H16 118.4 . .
C15 C16 H16 118.4 . .
C16 N17 C18 117.5(5) . .
N17 C18 C19 122.8(6) . .
N17 C18 H18 118.6 . .
C19 C18 H18 118.6 . .
C18 C19 C14 119.3(6) . .
C18 C19 H19 120.3 . .
C14 C19 H19 120.3 . .
C21 C20 C25 118.6(5) . .
C21 C20 C11 120.2(5) . .
C25 C20 C11 121.2(5) . .
C20 C21 C22 118.7(6) . .
C20 C21 H21 120.6 . .
C22 C21 H21 120.6 . .
N23 C22 C21 123.4(6) . .
N23 C22 H22 118.3 . .
C21 C22 H22 118.3 . .
C22 N23 C24 117.4(5) . .
N23 C24 C25 123.7(6) . .
N23 C24 H24 118.1 . .
C25 C24 H24 118.1 . .
C20 C25 C24 118.1(6) . .
C20 C25 H25 121.0 . .
C24 C25 H25 121.0 . .
C28 O26 Sn1 124.2(4) . .
O27 C28 O26 122.5(8) . .
O27 C28 C29 117.7(8) . .
O26 C28 C29 119.6(7) . .
C30 C29 C28 129.5(9) . .
C30 C29 C34 113.8(8) . .
C28 C29 C34 116.7(7) . .
C29 C30 C31 131.8(9) . .
C29 C30 H30 114.1 . .
C31 C30 H30 114.1 . .
O38 C31 C30 124.4(8) . .
O38 C31 C32 121.4(8) . .
C30 C31 C32 114.2(8) . .
C31 C32 C33 120.8(9) . .
C31 C32 H32 119.6 . .
C33 C32 H32 119.6 . .
C34 C33 C32 121.6(8) . .
C34 C33 C35 121.5(9) . .
C32 C33 C35 116.9(8) . .
C33 C34 C29 117.9(9) . .
C33 C34 H34 121.1 . .
C29 C34 H34 121.1 . .
O36 C35 O37 123.5(7) . .
O36 C35 C33 120.4(7) . .
O37 C35 C33 116.1(7) . .
C35 O37 H37 109.5 . .
C31 O38 H38 109.5 . .
N42 C40 O39 123.8(16) . .
N42 C40 C41 116.6(12) . .
O39 C40 C41 119.6(12) . .
C40 C41 H41A 109.5 . .
C40 C41 H41B 109.5 . .
H41A C41 H41B 109.5 . .
C40 C41 H41C 109.5 . .
H41A C41 H41C 109.5 . .
H41B C41 H41C 109.5 . .
C40 N42 C43 117.0(15) . .
C40 N42 C44 126.6(13) . .
C43 N42 C44 116.4(15) . .
N42 C43 H43A 109.5 . .
N42 C43 H43B 109.5 . .
H43A C43 H43B 109.5 . .
N42 C43 H43C 109.5 . .
H43A C43 H43C 109.5 . .
H43B C43 H43C 109.5 . .
N42 C44 H44A 109.5 . .
N42 C44 H44B 109.5 . .
H44A C44 H44B 109.5 . .
N42 C44 H44C 109.5 . .
H44A C44 H44C 109.5 . .
H44B C44 H44C 109.5 . .

loop_
_geom_bond_atom_site_label_1
_geom_bond_atom_site_label_2
_geom_bond_distance
_geom_bond_site_symmetry_2
Sn1 O26 2.072(4) .
Sn1 O26 2.072(4) 2_665
Sn1 N13 2.083(4) .
Sn1 N13 2.083(4) 2_665
Sn1 N12 2.095(4) .
Sn1 N12 2.095(4) 2_665
C2 N12 1.373(7) .
C2 C11 1.404(8) 2_665
C2 C3 1.446(8) .
C3 C4 1.340(8) .
C3 H3 0.9500 .
C4 C5 1.446(7) .
C4 H4 0.9500 .
C5 N12 1.376(7) .
C5 C6 1.408(8) .
C6 C7 1.399(8) .
C6 C14 1.496(8) .
C7 N13 1.382(7) .
C7 C8 1.437(8) .
C8 C9 1.344(8) .
C8 H8 0.9500 .
C9 C10 1.438(8) .
C9 H9 0.9500 .
C10 N13 1.376(7) .
C10 C11 1.411(8) .
C11 C2 1.404(8) 2_665
C11 C20 1.499(7) .
C14 C15 1.384(8) .
C14 C19 1.388(8) .
C15 C16 1.380(9) .
C15 H15 0.9500 .
C16 N17 1.333(8) .
C16 H16 0.9500 .
N17 C18 1.347(9) .
C18 C19 1.382(9) .
C18 H18 0.9500 .
C19 H19 0.9500 .
C20 C21 1.387(9) .
C20 C25 1.388(8) .
C21 C22 1.393(9) .
C21 H21 0.9500 .
C22 N23 1.330(9) .
C22 H22 0.9500 .
N23 C24 1.332(9) .
C24 C25 1.399(8) .
C24 H24 0.9500 .
C25 H25 0.9500 .
O26 C28 1.341(9) .
O27 C28 1.248(10) .
C28 C29 1.405(12) .
C29 C30 1.327(10) .
C29 C34 1.522(12) .
C30 C31 1.353(11) .
C30 H30 0.9500 .
C31 O38 1.342(9) .
C31 C32 1.386(12) .
C32 C33 1.454(12) .
C32 H32 0.9500 .
C33 C34 1.343(13) .
C33 C35 1.480(10) .
C34 H34 0.9500 .
C35 O36 1.206(9) .
C35 O37 1.314(9) .
O37 H37 0.8400 .
O38 H38 0.8400 .
O39 C40 1.304(14) .
C40 N42 1.275(16) .
C40 C41 1.49(2) .
C41 H41A 0.9800 .
C41 H41B 0.9800 .
C41 H41C 0.9800 .
N42 C43 1.454(16) .
N42 C44 1.486(16) .
C43 H43A 0.9800 .
C43 H43B 0.9800 .
C43 H43C 0.9800 .
C44 H44A 0.9800 .
C44 H44B 0.9800 .
C44 H44C 0.9800 .

loop_
_geom_hbond_atom_site_label_D
_geom_hbond_atom_site_label_H
_geom_hbond_atom_site_label_A
_geom_hbond_distance_DH
_geom_hbond_distance_HA
_geom_hbond_distance_DA
_geom_hbond_angle_DHA
_geom_hbond_site_symmetry_A
O37 H37 N17 0.84 1.81 2.650(7) 174 2_775
O38 H38 O39 0.84 1.77 2.599(10) 167 1_554

loop_
_platon_squeeze_void_nr
_platon_squeeze_void_average_x
_platon_squeeze_void_average_y
_platon_squeeze_void_average_z
_platon_squeeze_void_volume
_platon_squeeze_void_count_electrons
_platon_squeeze_void_content
1 0.395 0.941 0.307 37 6 ' '
2 0.604 0.059 0.693 37 6 ' '
